data_1526742
loop_
_publ_author_name
'Kranenberg, C.'
'Mewis, A.'

_publ_section_title
;
 Darstellung und Kristallstrukturen von Ln2 Al3 Si2 und Ln2 Al Si2 (Ln :
 Y, Tb - Lu)
;
_journal_name_full 'Zeitschrift fuer Anorganische und Allgemeine Chemie'
_journal_page_first 1448
_journal_page_last 1453
_journal_volume 626
_journal_year 2000
_chemical_formula_sum 'Al3 Si2 Tb2'
_chemical_name_systematic 'Tb2 Al3 Si2'
_space_group_IT_number 12
_symmetry_space_group_name_Hall '-C 2y'
_symmetry_space_group_name_H-M 'C 1 2/m 1'
_cell_angle_alpha 90
_cell_angle_beta 101.11
_cell_angle_gamma 90
_cell_formula_units_Z 2
_cell_length_a 10.197
_cell_length_b 4.045
_cell_length_c 6.614
_cell_volume 267.694
_citation_journal_id_ASTM ZAACAB
_cod_data_source_file Kranenberg_ZAACAB_2000_740.cif
_cod_data_source_block Al3Si2Tb2
_cod_original_cell_volume 267.6941
_cod_database_code 1526742

loop_
_symmetry_equiv_pos_as_xyz
x,y,z
-x,y,-z
-x,-y,-z
x,-y,z
x+1/2,y+1/2,z
-x+1/2,y+1/2,-z
-x+1/2,-y+1/2,-z
x+1/2,-y+1/2,z

loop_
_atom_site_label
_atom_site_type_symbol
_atom_site_fract_x
_atom_site_fract_y
_atom_site_fract_z
_atom_site_occupancy
_atom_site_U_iso_or_equiv
Al2 Al 0 0 0 1 0.0
Al1 Al 0.306 0 0.1338 1 0.0
Si1 Si 0.0931 0 0.6404 1 0.0
Tb1 Tb 0.61976 0 0.32225 1 0.0
